data_1515883
loop_
_publ_author_name
'Sindlinger, Christian P.'
'Wesemann, Lars'

_publ_section_title
;
 Hydrogen abstraction from organotin di- and trihydrides by N-heterocyclic
 carbenes: a new method for the preparation of NHC adducts to tin(ii)
 species and observation of an isomer of a hexastannabenzene derivative
 [R6Sn6]
;
_journal_issue 7
_journal_name_full 'Chemical Science'
_journal_page_first 2739
_journal_paper_doi 10.1039/c4sc00365a
_journal_volume 5
_journal_year 2014
_chemical_formula_sum 'C52 H74 N2 Sn'
_chemical_formula_weight 845.82
_space_group_crystal_system monoclinic
_space_group_IT_number 14
_space_group_name_Hall '-P 2yn'
_space_group_name_H-M_alt 'P 1 21/n 1'
_symmetry_space_group_name_Hall '-P 2yn'
_symmetry_space_group_name_H-M 'P 1 21/n 1'
_atom_sites_solution_hydrogens geom
_atom_sites_solution_primary direct
_atom_sites_solution_secondary difmap
_cell_angle_alpha 90
_cell_angle_beta 105.7610(10)
_cell_angle_gamma 90
_cell_formula_units_Z 4
_cell_length_a 13.7423(3)
_cell_length_b 19.1733(5)
_cell_length_c 18.7204(5)
_cell_measurement_reflns_used 9606
_cell_measurement_temperature 100.(2)
_cell_measurement_theta_max 27.1544
_cell_measurement_theta_min 2.3924
_cell_volume 4747.1(2)
_computing_cell_refinement 'APEX2 v2011.8-0 (Bruker AXS)'
_computing_data_collection 'Bruker APEX2'
_computing_data_reduction 'SAINT V7.68A (Bruker AXS, 2009)'
_computing_structure_refinement 'SHELXL-97 (Sheldrick, 2008)'
_computing_structure_solution 'SHELXS-97 (Sheldrick, 2008)'
_diffrn_ambient_temperature 100.(2)
_diffrn_detector_area_resol_mean 8.3333
_diffrn_measured_fraction_theta_full 0.997
_diffrn_measured_fraction_theta_max 0.997
_diffrn_measurement_device_type 'Bruker APEX-II CCD'
_diffrn_measurement_method '\f and \w scans'
_diffrn_radiation_monochromator graphite
_diffrn_radiation_type MoK\a
_diffrn_radiation_wavelength 0.71073
_diffrn_reflns_av_R_equivalents 0.0240
_diffrn_reflns_av_sigmaI/netI 0.0172
_diffrn_reflns_limit_h_max 17
_diffrn_reflns_limit_h_min -17
_diffrn_reflns_limit_k_max 24
_diffrn_reflns_limit_k_min -23
_diffrn_reflns_limit_l_max 24
_diffrn_reflns_limit_l_min -24
_diffrn_reflns_number 56357
_diffrn_reflns_theta_full 27.18
_diffrn_reflns_theta_max 27.18
_diffrn_reflns_theta_min 1.87
_diffrn_source_type 'fine-focus sealed tube'
_exptl_absorpt_coefficient_mu 0.572
_exptl_absorpt_correction_T_max 0.92
_exptl_absorpt_correction_T_min 0.84
_exptl_absorpt_correction_type multi-scan
_exptl_absorpt_process_details 'SADABS V2008/1 (Bruker AXS)'
_exptl_crystal_colour 'clear light colourless'
_exptl_crystal_density_diffrn 1.183
_exptl_crystal_density_method 'not measured'
_exptl_crystal_description prism
_exptl_crystal_F_000 1800
_exptl_crystal_size_max 0.200
_exptl_crystal_size_mid 0.200
_exptl_crystal_size_min 0.150
_refine_diff_density_max 1.227
_refine_diff_density_min -0.972
_refine_ls_extinction_method none
_refine_ls_goodness_of_fit_ref 1.046
_refine_ls_hydrogen_treatment mixed
_refine_ls_matrix_type full
_refine_ls_number_parameters 517
_refine_ls_number_reflns 10545
_refine_ls_number_restraints 0
_refine_ls_restrained_S_all 1.046
_refine_ls_R_factor_all 0.0312
_refine_ls_R_factor_gt 0.0256
_refine_ls_shift/su_max 0.005
_refine_ls_shift/su_mean 0.000
_refine_ls_structure_factor_coef Fsqd
_refine_ls_weighting_details 'calc w=1/[\s^2^(Fo^2^)+(0.0213P)^2^+4.0976P] where P=(Fo^2^+2Fc^2^)/3'
_refine_ls_weighting_scheme calc
_refine_ls_wR_factor_gt 0.0578
_refine_ls_wR_factor_ref 0.0605
_reflns_number_gt 9398
_reflns_number_total 10545
_reflns_threshold_expression >2sigma(I)
_cod_data_source_file c4sc00365a2.cif
_cod_data_source_block I
_cod_depositor_comments 'Adding full bibliography for 1515882--1515884.cif.'
_cod_database_code 1515883

loop_
_space_group_symop_operation_xyz
'x, y, z'
'-x+1/2, y+1/2, -z+1/2'
'-x, -y, -z'
'x-1/2, -y-1/2, z-1/2'

loop_
_atom_site_type_symbol
_atom_site_label
_atom_site_fract_x
_atom_site_fract_y
_atom_site_fract_z
_atom_site_U_iso_or_equiv
_atom_site_adp_type
_atom_site_calc_flag
_atom_site_refinement_flags
_atom_site_occupancy
Sn Sn1 0.858442(8) 0.837437(6) 0.537824(6) 0.01712(4) Uani d . 1
N N1 0.87667(10) 1.00787(7) 0.57534(7) 0.0165(3) Uani d . 1
N N2 0.94086(9) 0.94644(7) 0.67224(7) 0.0158(3) Uani d . 1
C C1 0.69045(11) 0.82738(7) 0.50956(8) 0.0136(3) Uani d . 1
C C2 0.64406(11) 0.79599(8) 0.44028(8) 0.0139(3) Uani d . 1
C C3 0.70793(11) 0.77176(8) 0.39111(8) 0.0145(3) Uani d . 1
C C4 0.75395(11) 0.70561(8) 0.40506(8) 0.0171(3) Uani d . 1
C C5 0.73529(13) 0.65697(8) 0.46438(9) 0.0206(3) Uani d . 1
H H1 0.7001 0.6837 0.4944 0.025 Uiso calc R 1
C C6 0.83347(14) 0.62926(10) 0.51629(10) 0.0301(4) Uani d . 1
H H2 0.8685 0.6015 0.4885 0.045 Uiso calc R 1
H H3 0.8182 0.6011 0.5543 0.045 Uiso calc R 1
H H4 0.8755 0.6677 0.5388 0.045 Uiso calc R 1
C C7 0.66598(13) 0.59678(9) 0.42807(10) 0.0272(4) Uani d . 1
H H6 0.6987 0.5696 0.3983 0.041 Uiso calc R 1
H H5 0.6037 0.6153 0.3973 0.041 Uiso calc R 1
H H7 0.6521 0.5678 0.4659 0.041 Uiso calc R 1
C C8 0.81584(12) 0.68304(8) 0.36175(9) 0.0206(3) Uani d . 1
H H8 0.847 0.6397 0.3714 0.025 Uiso calc R 1
C C9 0.83232(12) 0.72340(9) 0.30472(9) 0.0208(3) Uani d . 1
C C10 0.90030(15) 0.69749(10) 0.25836(12) 0.0324(4) Uani d . 1
H H15 0.909 0.7358 0.226 0.039 Uiso calc R 1
C C11 0.8501(2) 0.63690(12) 0.20883(15) 0.0539(7) Uani d . 1
H H9 0.8416 0.5983 0.2393 0.081 Uiso calc R 1
H H11 0.8919 0.6229 0.1778 0.081 Uiso calc R 1
H H10 0.7852 0.6514 0.1784 0.081 Uiso calc R 1
C C12 1.00469(17) 0.67680(12) 0.30605(17) 0.0528(7) Uani d . 1
H H14 0.9987 0.6377 0.3366 0.079 Uiso calc R 1
H H13 1.0345 0.7154 0.337 0.079 Uiso calc R 1
H H12 1.0467 0.6643 0.2746 0.079 Uiso calc R 1
C C13 0.78440(12) 0.78772(8) 0.29062(9) 0.0190(3) Uani d . 1
H H23 0.7934 0.8146 0.2516 0.023 Uiso calc R 1
C C14 0.72320(11) 0.81317(8) 0.33321(8) 0.0156(3) Uani d . 1
C C15 0.67362(12) 0.88439(8) 0.31706(9) 0.0185(3) Uani d . 1
H H16 0.6624 0.902 0.3633 0.022 Uiso calc R 1
C C16 0.73984(14) 0.93734(9) 0.29095(10) 0.0247(4) Uani d . 1
H H19 0.8064 0.9374 0.3247 0.037 Uiso calc R 1
H H18 0.7106 0.983 0.2895 0.037 Uiso calc R 1
H H17 0.7441 0.9249 0.2422 0.037 Uiso calc R 1
C C17 0.57043(13) 0.87814(10) 0.26010(10) 0.0264(4) Uani d . 1
H H22 0.5786 0.8572 0.2155 0.04 Uiso calc R 1
H H20 0.5412 0.9237 0.249 0.04 Uiso calc R 1
H H21 0.5267 0.8496 0.28 0.04 Uiso calc R 1
C C18 0.54158(12) 0.77923(8) 0.41988(8) 0.0171(3) Uani d . 1
H H49 0.5122 0.7602 0.3733 0.021 Uiso calc R 1
C C19 0.48310(11) 0.79072(8) 0.46865(9) 0.0183(3) Uani d . 1
H H48 0.4144 0.7803 0.4547 0.022 Uiso calc R 1
C C20 0.52829(12) 0.81783(8) 0.53833(9) 0.0181(3) Uani d . 1
H H24 0.4898 0.824 0.5718 0.022 Uiso calc R 1
C C21 0.63058(11) 0.83616(8) 0.55940(8) 0.0146(3) Uani d . 1
C C22 0.67462(11) 0.85719(8) 0.63933(8) 0.0155(3) Uani d . 1
C C23 0.71558(11) 0.80486(8) 0.69200(8) 0.0167(3) Uani d . 1
C C24 0.74735(12) 0.82257(9) 0.76710(9) 0.0186(3) Uani d . 1
H H40 0.7746 0.788 0.8016 0.022 Uiso calc R 1
C C25 0.73961(12) 0.89003(9) 0.79196(8) 0.0187(3) Uani d . 1
C C26 0.76996(13) 0.90482(9) 0.87509(9) 0.0230(3) Uani d . 1
H H28 0.7485 0.8644 0.899 0.028 Uiso calc R 1
C C27 0.88410(15) 0.90975(13) 0.90566(11) 0.0400(5) Uani d . 1
H H27 0.9079 0.9512 0.887 0.06 Uiso calc R 1
H H26 0.915 0.8696 0.8904 0.06 Uiso calc R 1
H H25 0.9015 0.9117 0.9589 0.06 Uiso calc R 1
C C28 0.71742(18) 0.96735(12) 0.89617(10) 0.0398(5) Uani d . 1
H H29 0.7329 0.9704 0.9493 0.06 Uiso calc R 1
H H30 0.6457 0.9626 0.8757 0.06 Uiso calc R 1
H H31 0.7402 1.0088 0.877 0.06 Uiso calc R 1
C C29 0.70121(12) 0.94124(9) 0.73910(9) 0.0191(3) Uani d . 1
H H39 0.6975 0.9869 0.7548 0.023 Uiso calc R 1
C C30 0.66809(11) 0.92631(8) 0.66331(8) 0.0167(3) Uani d . 1
C C31 0.62183(12) 0.98412(8) 0.60878(8) 0.0184(3) Uani d . 1
H H38 0.6331 0.9724 0.5607 0.022 Uiso calc R 1
C C32 0.50710(12) 0.98979(9) 0.59793(9) 0.0238(3) Uani d . 1
H H32 0.4748 0.9479 0.5751 0.036 Uiso calc R 1
H H34 0.4812 1.029 0.5667 0.036 Uiso calc R 1
H H33 0.4937 0.996 0.6453 0.036 Uiso calc R 1
C C33 0.66926(13) 1.05589(9) 0.63218(10) 0.0231(3) Uani d . 1
H H36 0.6463 1.0733 0.6729 0.035 Uiso calc R 1
H H37 0.6496 1.0876 0.5911 0.035 Uiso calc R 1
H H35 0.7416 1.0516 0.6472 0.035 Uiso calc R 1
C C34 0.72008(12) 0.72856(8) 0.66986(9) 0.0202(3) Uani d . 1
H H44 0.707 0.7267 0.6158 0.024 Uiso calc R 1
C C35 0.63740(15) 0.68633(10) 0.69088(12) 0.0350(4) Uani d . 1
H H43 0.6497 0.6861 0.7439 0.053 Uiso calc R 1
H H42 0.6379 0.6393 0.6733 0.053 Uiso calc R 1
H H41 0.5727 0.7071 0.6686 0.053 Uiso calc R 1
C C36 0.82370(14) 0.69577(9) 0.70406(10) 0.0264(4) Uani d . 1
H H47 0.8744 0.7213 0.6884 0.04 Uiso calc R 1
H H45 0.8232 0.6482 0.6881 0.04 Uiso calc R 1
H H46 0.8386 0.6973 0.7572 0.04 Uiso calc R 1
C C37 0.88412(11) 0.94136(8) 0.60104(8) 0.0159(3) Uani d . 1
C C38 0.92886(12) 1.05417(8) 0.62973(9) 0.0191(3) Uani d . 1
C C39 0.93358(14) 1.13106(9) 0.61834(10) 0.0259(4) Uani d . 1
H H50 0.9634 1.1533 0.6651 0.039 Uiso calc R 1
H H52 0.8665 1.1488 0.5978 0.039 Uiso calc R 1
H H51 0.9739 1.1404 0.5848 0.039 Uiso calc R 1
C C40 0.96899(12) 1.01527(8) 0.69107(9) 0.0181(3) Uani d . 1
C C41 1.02894(13) 1.03655(10) 0.76697(9) 0.0247(4) Uani d . 1
H H55 1.0431 1.0856 0.7674 0.037 Uiso calc R 1
H H54 1.0913 1.011 0.7805 0.037 Uiso calc R 1
H H53 0.9909 1.0268 0.8019 0.037 Uiso calc R 1
C C42 0.97198(12) 0.88666(9) 0.72217(9) 0.0195(3) Uani d . 1
H H56 0.9224 0.8497 0.7073 0.023 Uiso calc R 1
H H60 0.9734 0.9005 0.7723 0.023 Uiso calc R 1
C C43 1.07534(13) 0.85892(10) 0.72184(9) 0.0244(4) Uani d . 1
H H59 1.0734 0.8426 0.673 0.037 Uiso calc R 1
H H58 1.0935 0.8211 0.7565 0.037 Uiso calc R 1
H H57 1.1245 0.8955 0.7358 0.037 Uiso calc R 1
C C44 0.81692(12) 1.02862(9) 0.50073(9) 0.0201(3) Uani d . 1
H H65 0.7765 1.0691 0.5048 0.024 Uiso calc R 1
H H64 0.771 0.991 0.4792 0.024 Uiso calc R 1
C C45 0.88198(13) 1.04576(9) 0.44928(9) 0.0224(3) Uani d . 1
H H62 0.9299 1.0813 0.4714 0.034 Uiso calc R 1
H H61 0.8398 1.0622 0.4027 0.034 Uiso calc R 1
H H63 0.9174 1.0046 0.4412 0.034 Uiso calc R 1
C C46 0.88828(17) 0.44401(11) 0.42456(12) 0.0386(5) Uani d . 1
H H71 0.9126 0.4639 0.4732 0.058 Uiso calc R 1
H H66 0.8442 0.4766 0.3924 0.058 Uiso calc R 1
H H72 0.9445 0.4336 0.4052 0.058 Uiso calc R 1
C C47 0.83105(14) 0.37789(10) 0.42913(10) 0.0288(4) Uani d . 1
C C48 0.88052(16) 0.31400(12) 0.44176(13) 0.0386(5) Uani d . 1
H H73 0.9494 0.3119 0.4457 0.046 Uiso calc R 1
C C49 0.82886(17) 0.25348(12) 0.44852(14) 0.0449(5) Uani d . 1
H H68 0.8631 0.2112 0.4568 0.054 Uiso calc R 1
C C50 0.72656(17) 0.25569(12) 0.44298(13) 0.0423(5) Uani d . 1
H H67 0.692 0.2151 0.4481 0.051 Uiso calc R 1
C C51 0.72763(14) 0.37888(11) 0.42231(10) 0.0306(4) Uani d . 1
H H70 0.6926 0.4208 0.4126 0.037 Uiso calc R 1
C C52 0.67613(15) 0.31850(12) 0.42975(11) 0.0368(5) Uani d . 1
H H69 0.6072 0.3203 0.4258 0.044 Uiso calc R 1
H H600 0.8621(17) 0.8801(12) 0.4623(13) 0.045(6) Uiso d . 1

loop_
_atom_site_aniso_label
_atom_site_aniso_U_11
_atom_site_aniso_U_22
_atom_site_aniso_U_33
_atom_site_aniso_U_12
_atom_site_aniso_U_13
_atom_site_aniso_U_23
Sn1 0.01260(5) 0.01770(6) 0.02091(6) -0.00143(4) 0.00430(4) -0.00505(4)
N1 0.0160(6) 0.0178(6) 0.0157(6) -0.0008(5) 0.0045(5) -0.0011(5)
N2 0.0147(6) 0.0184(7) 0.0149(6) -0.0023(5) 0.0048(5) -0.0014(5)
C1 0.0145(7) 0.0111(7) 0.0149(7) 0.0011(5) 0.0035(5) 0.0018(5)
C2 0.0163(7) 0.0115(7) 0.0141(7) 0.0013(5) 0.0046(6) 0.0021(5)
C3 0.0130(7) 0.0150(7) 0.0144(7) -0.0010(5) 0.0021(5) -0.0034(6)
C4 0.0162(7) 0.0162(7) 0.0172(7) -0.0015(6) 0.0015(6) -0.0022(6)
C5 0.0252(8) 0.0155(8) 0.0205(8) 0.0018(6) 0.0050(6) 0.0018(6)
C6 0.0331(10) 0.0202(9) 0.0290(9) -0.0024(7) -0.0053(7) 0.0034(7)
C7 0.0258(9) 0.0250(9) 0.0281(9) -0.0051(7) 0.0026(7) 0.0057(7)
C8 0.0175(8) 0.0149(7) 0.0289(8) 0.0013(6) 0.0055(6) -0.0039(6)
C9 0.0176(8) 0.0188(8) 0.0290(8) -0.0040(6) 0.0110(7) -0.0085(7)
C10 0.0343(10) 0.0216(9) 0.0529(12) -0.0045(7) 0.0315(9) -0.0090(8)
C11 0.0769(17) 0.0370(12) 0.0708(16) -0.0196(12) 0.0593(15) -0.0284(12)
C12 0.0332(11) 0.0353(12) 0.103(2) 0.0081(9) 0.0412(13) 0.0047(12)
C13 0.0205(8) 0.0176(8) 0.0212(8) -0.0045(6) 0.0100(6) -0.0033(6)
C14 0.0148(7) 0.0149(7) 0.0165(7) -0.0020(6) 0.0034(6) -0.0027(6)
C15 0.0232(8) 0.0156(7) 0.0178(7) 0.0017(6) 0.0076(6) 0.0010(6)
C16 0.0305(9) 0.0170(8) 0.0268(9) -0.0012(7) 0.0079(7) 0.0031(7)
C17 0.0232(9) 0.0274(9) 0.0276(9) 0.0033(7) 0.0052(7) 0.0047(7)
C18 0.0176(7) 0.0167(7) 0.0153(7) -0.0003(6) 0.0016(6) -0.0013(6)
C19 0.0127(7) 0.0206(8) 0.0211(8) -0.0012(6) 0.0036(6) 0.0005(6)
C20 0.0160(7) 0.0210(8) 0.0195(7) 0.0009(6) 0.0084(6) -0.0002(6)
C21 0.0157(7) 0.0133(7) 0.0142(7) 0.0011(6) 0.0033(5) 0.0010(6)
C22 0.0132(7) 0.0200(8) 0.0146(7) -0.0013(6) 0.0062(6) -0.0009(6)
C23 0.0142(7) 0.0198(8) 0.0172(7) -0.0003(6) 0.0061(6) -0.0005(6)
C24 0.0158(7) 0.0242(8) 0.0165(7) 0.0022(6) 0.0056(6) 0.0039(6)
C25 0.0156(7) 0.0269(8) 0.0142(7) -0.0008(6) 0.0051(6) -0.0011(6)
C26 0.0257(9) 0.0284(9) 0.0151(7) 0.0003(7) 0.0061(6) -0.0004(6)
C27 0.0325(11) 0.0633(15) 0.0226(9) -0.0069(10) 0.0045(8) -0.0060(9)
C28 0.0547(13) 0.0445(12) 0.0191(9) 0.0163(10) 0.0081(9) -0.0059(8)
C29 0.0205(8) 0.0205(8) 0.0178(7) -0.0002(6) 0.0079(6) -0.0034(6)
C30 0.0152(7) 0.0208(8) 0.0159(7) 0.0004(6) 0.0070(6) 0.0001(6)
C31 0.0222(8) 0.0188(8) 0.0156(7) 0.0020(6) 0.0073(6) -0.0007(6)
C32 0.0211(8) 0.0267(9) 0.0229(8) 0.0043(7) 0.0047(6) 0.0011(7)
C33 0.0272(9) 0.0186(8) 0.0249(8) 0.0018(7) 0.0097(7) -0.0005(7)
C34 0.0238(8) 0.0182(8) 0.0183(7) 0.0017(6) 0.0056(6) 0.0012(6)
C35 0.0326(10) 0.0264(9) 0.0470(12) -0.0082(8) 0.0125(9) -0.0029(9)
C36 0.0292(9) 0.0195(8) 0.0300(9) 0.0050(7) 0.0070(7) 0.0030(7)
C37 0.0133(7) 0.0192(8) 0.0163(7) -0.0004(6) 0.0056(6) -0.0003(6)
C38 0.0191(8) 0.0193(8) 0.0204(8) -0.0024(6) 0.0077(6) -0.0052(6)
C39 0.0331(9) 0.0186(8) 0.0277(9) -0.0031(7) 0.0110(7) -0.0038(7)
C40 0.0165(7) 0.0197(8) 0.0193(7) -0.0032(6) 0.0071(6) -0.0048(6)
C41 0.0266(9) 0.0275(9) 0.0192(8) -0.0060(7) 0.0051(7) -0.0066(7)
C42 0.0210(8) 0.0227(8) 0.0149(7) -0.0020(6) 0.0051(6) 0.0021(6)
C43 0.0231(8) 0.0275(9) 0.0210(8) 0.0037(7) 0.0034(7) 0.0034(7)
C44 0.0184(8) 0.0215(8) 0.0192(8) 0.0021(6) 0.0029(6) 0.0017(6)
C45 0.0249(8) 0.0230(8) 0.0190(8) 0.0000(7) 0.0055(6) 0.0021(6)
C46 0.0418(12) 0.0348(11) 0.0399(11) -0.0029(9) 0.0119(9) -0.0083(9)
C47 0.0298(9) 0.0316(10) 0.0257(9) 0.0012(8) 0.0084(7) -0.0029(7)
C48 0.0272(10) 0.0387(11) 0.0534(13) 0.0061(8) 0.0165(9) 0.0045(10)
C49 0.0448(13) 0.0334(11) 0.0630(15) 0.0089(9) 0.0257(11) 0.0112(10)
C50 0.0429(12) 0.0426(12) 0.0490(13) -0.0075(10) 0.0255(10) 0.0001(10)
C51 0.0294(9) 0.0375(11) 0.0226(9) 0.0089(8) 0.0033(7) -0.0058(8)
C52 0.0252(9) 0.0529(13) 0.0338(10) -0.0003(9) 0.0107(8) -0.0078(9)

loop_
_atom_type_symbol
_atom_type_description
_atom_type_scat_dispersion_real
_atom_type_scat_dispersion_imag
_atom_type_scat_source
C C 0.0033 0.0016 'International Tables Vol C Tables 4.2.6.8 and 6.1.1.4'
H H 0.0000 0.0000 'International Tables Vol C Tables 4.2.6.8 and 6.1.1.4'
N N 0.0061 0.0033 'International Tables Vol C Tables 4.2.6.8 and 6.1.1.4'
Sn Sn -0.6537 1.4246 'International Tables Vol C Tables 4.2.6.8 and 6.1.1.4'

loop_
_geom_angle_atom_site_label_1
_geom_angle_atom_site_label_2
_geom_angle_atom_site_label_3
_geom_angle
C1 Sn1 C37 101.62(5)
C1 Sn1 H600 96.3(8)
C37 Sn1 H600 88.6(8)
C37 N1 C38 111.42(13)
C37 N1 C44 124.06(13)
C38 N1 C44 124.45(13)
C37 N2 C40 111.32(13)
C37 N2 C42 124.17(13)
C40 N2 C42 124.47(13)
C21 C1 C2 117.27(13)
C21 C1 Sn1 125.73(11)
C2 C1 Sn1 115.70(10)
C18 C2 C1 121.32(14)
C18 C2 C3 118.33(13)
C1 C2 C3 119.91(13)
C14 C3 C4 119.87(14)
C14 C3 C2 122.07(13)
C4 C3 C2 118.06(13)
C8 C4 C3 119.04(15)
C8 C4 C5 118.94(14)
C3 C4 C5 121.98(14)
C4 C5 C6 112.45(14)
C4 C5 C7 110.17(13)
C6 C5 C7 110.80(14)
C4 C5 H1 107.7
C6 C5 H1 107.7
C7 C5 H1 107.7
C5 C6 H2 109.5
C5 C6 H3 109.5
H2 C6 H3 109.5
C5 C6 H4 109.5
H2 C6 H4 109.5
H3 C6 H4 109.5
C5 C7 H6 109.5
C5 C7 H5 109.5
H6 C7 H5 109.5
C5 C7 H7 109.5
H6 C7 H7 109.5
H5 C7 H7 109.5
C9 C8 C4 121.86(15)
C9 C8 H8 119.1
C4 C8 H8 119.1
C8 C9 C13 118.28(15)
C8 C9 C10 120.75(16)
C13 C9 C10 120.97(16)
C9 C10 C12 112.18(18)
C9 C10 C11 110.38(15)
C12 C10 C11 110.85(19)
C9 C10 H15 107.7
C12 C10 H15 107.7
C11 C10 H15 107.7
C10 C11 H9 109.5
C10 C11 H11 109.5
H9 C11 H11 109.5
C10 C11 H10 109.5
H9 C11 H10 109.5
H11 C11 H10 109.5
C10 C12 H14 109.5
C10 C12 H13 109.5
H14 C12 H13 109.5
C10 C12 H12 109.5
H14 C12 H12 109.5
H13 C12 H12 109.5
C9 C13 C14 122.02(15)
C9 C13 H23 119.0
C14 C13 H23 119.0
C13 C14 C3 118.89(14)
C13 C14 C15 120.54(14)
C3 C14 C15 120.57(13)
C14 C15 C16 112.75(13)
C14 C15 C17 110.42(13)
C16 C15 C17 110.39(14)
C14 C15 H16 107.7
C16 C15 H16 107.7
C17 C15 H16 107.7
C15 C16 H19 109.5
C15 C16 H18 109.5
H19 C16 H18 109.5
C15 C16 H17 109.5
H19 C16 H17 109.5
H18 C16 H17 109.5
C15 C17 H22 109.5
C15 C17 H20 109.5
H22 C17 H20 109.5
C15 C17 H21 109.5
H22 C17 H21 109.5
H20 C17 H21 109.5
C19 C18 C2 120.40(14)
C19 C18 H49 119.8
C2 C18 H49 119.8
C20 C19 C18 119.18(14)
C20 C19 H48 120.4
C18 C19 H48 120.4
C19 C20 C21 121.30(14)
C19 C20 H24 119.3
C21 C20 H24 119.3
C20 C21 C1 120.37(14)
C20 C21 C22 116.67(13)
C1 C21 C22 122.59(13)
C30 C22 C23 119.55(14)
C30 C22 C21 121.60(14)
C23 C22 C21 118.63(14)
C24 C23 C22 119.13(15)
C24 C23 C34 118.81(14)
C22 C23 C34 121.95(14)
C25 C24 C23 122.18(15)
C25 C24 H40 118.9
C23 C24 H40 118.9
C24 C25 C29 117.87(14)
C24 C25 C26 119.40(14)
C29 C25 C26 122.70(15)
C28 C26 C27 111.78(17)
C28 C26 C25 113.44(14)
C27 C26 C25 111.36(14)
C28 C26 H28 106.6
C27 C26 H28 106.6
C25 C26 H28 106.6
C26 C27 H27 109.5
C26 C27 H26 109.5
H27 C27 H26 109.5
C26 C27 H25 109.5
H27 C27 H25 109.5
H26 C27 H25 109.5
C26 C28 H29 109.5
C26 C28 H30 109.5
H29 C28 H30 109.5
C26 C28 H31 109.5
H29 C28 H31 109.5
H30 C28 H31 109.5
C25 C29 C30 122.25(15)
C25 C29 H39 118.9
C30 C29 H39 118.9
C29 C30 C22 118.99(14)
C29 C30 C31 119.53(14)
C22 C30 C31 121.43(13)
C30 C31 C33 113.17(13)
C30 C31 C32 111.48(13)
C33 C31 C32 108.37(13)
C30 C31 H38 107.9
C33 C31 H38 107.9
C32 C31 H38 107.9
C31 C32 H32 109.5
C31 C32 H34 109.5
H32 C32 H34 109.5
C31 C32 H33 109.5
H32 C32 H33 109.5
H34 C32 H33 109.5
C31 C33 H36 109.5
C31 C33 H37 109.5
H36 C33 H37 109.5
C31 C33 H35 109.5
H36 C33 H35 109.5
H37 C33 H35 109.5
C23 C34 C36 112.47(14)
C23 C34 C35 110.45(14)
C36 C34 C35 110.29(15)
C23 C34 H44 107.8
C36 C34 H44 107.8
C35 C34 H44 107.8
C34 C35 H43 109.5
C34 C35 H42 109.5
H43 C35 H42 109.5
C34 C35 H41 109.5
H43 C35 H41 109.5
H42 C35 H41 109.5
C34 C36 H47 109.5
C34 C36 H45 109.5
H47 C36 H45 109.5
C34 C36 H46 109.5
H47 C36 H46 109.5
H45 C36 H46 109.5
N2 C37 N1 104.44(13)
N2 C37 Sn1 122.51(11)
N1 C37 Sn1 130.30(11)
C40 C38 N1 106.19(14)
C40 C38 C39 129.87(15)
N1 C38 C39 123.93(15)
C38 C39 H50 109.5
C38 C39 H52 109.5
H50 C39 H52 109.5
C38 C39 H51 109.5
H50 C39 H51 109.5
H52 C39 H51 109.5
C38 C40 N2 106.62(13)
C38 C40 C41 130.45(15)
N2 C40 C41 122.89(14)
C40 C41 H55 109.5
C40 C41 H54 109.5
H55 C41 H54 109.5
C40 C41 H53 109.5
H55 C41 H53 109.5
H54 C41 H53 109.5
N2 C42 C43 112.46(13)
N2 C42 H56 109.1
C43 C42 H56 109.1
N2 C42 H60 109.1
C43 C42 H60 109.1
H56 C42 H60 107.8
C42 C43 H59 109.5
C42 C43 H58 109.5
H59 C43 H58 109.5
C42 C43 H57 109.5
H59 C43 H57 109.5
H58 C43 H57 109.5
N1 C44 C45 112.85(13)
N1 C44 H65 109.0
C45 C44 H65 109.0
N1 C44 H64 109.0
C45 C44 H64 109.0
H65 C44 H64 107.8
C44 C45 H62 109.5
C44 C45 H61 109.5
H62 C45 H61 109.5
C44 C45 H63 109.5
H62 C45 H63 109.5
H61 C45 H63 109.5
C47 C46 H71 109.5
C47 C46 H66 109.5
H71 C46 H66 109.5
C47 C46 H72 109.5
H71 C46 H72 109.5
H66 C46 H72 109.5
C48 C47 C51 117.88(19)
C48 C47 C46 120.84(18)
C51 C47 C46 121.27(18)
C49 C48 C47 121.02(19)
C49 C48 H73 119.5
C47 C48 H73 119.5
C50 C49 C48 120.3(2)
C50 C49 H68 119.9
C48 C49 H68 119.9
C52 C50 C49 119.5(2)
C52 C50 H67 120.3
C49 C50 H67 120.3
C52 C51 C47 121.12(18)
C52 C51 H70 119.4
C47 C51 H70 119.4
C50 C52 C51 120.23(19)
C50 C52 H69 119.9
C51 C52 H69 119.9

loop_
_geom_bond_atom_site_label_1
_geom_bond_atom_site_label_2
_geom_bond_distance
Sn1 C1 2.2322(15)
Sn1 C37 2.2952(16)
Sn1 H600 1.65(2)
N1 C37 1.357(2)
N1 C38 1.394(2)
N1 C44 1.4697(19)
N2 C37 1.3527(19)
N2 C40 1.393(2)
N2 C42 1.467(2)
C1 C21 1.412(2)
C1 C2 1.415(2)
C2 C18 1.393(2)
C2 C3 1.508(2)
C3 C14 1.404(2)
C3 C4 1.410(2)
C4 C8 1.394(2)
C4 C5 1.524(2)
C5 C6 1.528(2)
C5 C7 1.533(2)
C5 H1 0.98
C6 H2 0.96
C6 H3 0.96
C6 H4 0.96
C7 H6 0.96
C7 H5 0.96
C7 H7 0.96
C8 C9 1.386(2)
C8 H8 0.93
C9 C13 1.389(2)
C9 C10 1.521(2)
C10 C12 1.522(3)
C10 C11 1.529(3)
C10 H15 0.98
C11 H9 0.96
C11 H11 0.96
C11 H10 0.96
C12 H14 0.96
C12 H13 0.96
C12 H12 0.96
C13 C14 1.395(2)
C13 H23 0.93
C14 C15 1.519(2)
C15 C16 1.530(2)
C15 C17 1.530(2)
C15 H16 0.98
C16 H19 0.96
C16 H18 0.96
C16 H17 0.96
C17 H22 0.96
C17 H20 0.96
C17 H21 0.96
C18 C19 1.388(2)
C18 H49 0.93
C19 C20 1.385(2)
C19 H48 0.93
C20 C21 1.398(2)
C20 H24 0.93
C21 C22 1.509(2)
C22 C30 1.410(2)
C22 C23 1.412(2)
C23 C24 1.396(2)
C23 C34 1.526(2)
C24 C25 1.388(2)
C24 H40 0.93
C25 C29 1.392(2)
C25 C26 1.524(2)
C26 C28 1.506(3)
C26 C27 1.520(3)
C26 H28 0.98
C27 H27 0.96
C27 H26 0.96
C27 H25 0.96
C28 H29 0.96
C28 H30 0.96
C28 H31 0.96
C29 C30 1.397(2)
C29 H39 0.93
C30 C31 1.524(2)
C31 C33 1.535(2)
C31 C32 1.538(2)
C31 H38 0.98
C32 H32 0.96
C32 H34 0.96
C32 H33 0.96
C33 H36 0.96
C33 H37 0.96
C33 H35 0.96
C34 C36 1.529(2)
C34 C35 1.531(2)
C34 H44 0.98
C35 H43 0.96
C35 H42 0.96
C35 H41 0.96
C36 H47 0.96
C36 H45 0.96
C36 H46 0.96
C38 C40 1.355(2)
C38 C39 1.494(2)
C39 H50 0.96
C39 H52 0.96
C39 H51 0.96
C40 C41 1.493(2)
C41 H55 0.96
C41 H54 0.96
C41 H53 0.96
C42 C43 1.518(2)
C42 H56 0.97
C42 H60 0.97
C43 H59 0.96
C43 H58 0.96
C43 H57 0.96
C44 C45 1.518(2)
C44 H65 0.97
C44 H64 0.97
C45 H62 0.96
C45 H61 0.96
C45 H63 0.96
C46 C47 1.506(3)
C46 H71 0.96
C46 H66 0.96
C46 H72 0.96
C47 C48 1.390(3)
C47 C51 1.392(3)
C48 C49 1.384(3)
C48 H73 0.93
C49 C50 1.382(3)
C49 H68 0.93
C50 C52 1.378(3)
C50 H67 0.93
C51 C52 1.383(3)
C51 H70 0.93
C52 H69 0.93

loop_
_geom_torsion_atom_site_label_1
_geom_torsion_atom_site_label_2
_geom_torsion_atom_site_label_3
_geom_torsion_atom_site_label_4
_geom_torsion
C37 Sn1 C1 C21 -48.56(13)
C37 Sn1 C1 C2 144.94(11)
C21 C1 C2 C18 4.7(2)
Sn1 C1 C2 C18 172.38(11)
C21 C1 C2 C3 -167.57(13)
Sn1 C1 C2 C3 0.12(17)
C18 C2 C3 C14 91.45(18)
C1 C2 C3 C14 -96.06(17)
C18 C2 C3 C4 -89.21(17)
C1 C2 C3 C4 83.28(18)
C14 C3 C4 C8 1.3(2)
C2 C3 C4 C8 -178.05(14)
C14 C3 C4 C5 -176.61(14)
C2 C3 C4 C5 4.0(2)
C8 C4 C5 C6 52.2(2)
C3 C4 C5 C6 -129.89(16)
C8 C4 C5 C7 -71.94(19)
C3 C4 C5 C7 105.97(17)
C3 C4 C8 C9 -0.9(2)
C5 C4 C8 C9 177.10(14)
C4 C8 C9 C13 -0.7(2)
C4 C8 C9 C10 179.96(16)
C8 C9 C10 C12 -54.2(2)
C13 C9 C10 C12 126.40(18)
C8 C9 C10 C11 69.9(2)
C13 C9 C10 C11 -109.4(2)
C8 C9 C13 C14 1.8(2)
C10 C9 C13 C14 -178.81(15)
C9 C13 C14 C3 -1.4(2)
C9 C13 C14 C15 178.82(14)
C4 C3 C14 C13 -0.2(2)
C2 C3 C14 C13 179.12(14)
C4 C3 C14 C15 179.59(13)
C2 C3 C14 C15 -1.1(2)
C13 C14 C15 C16 -35.0(2)
C3 C14 C15 C16 145.17(14)
C13 C14 C15 C17 88.97(18)
C3 C14 C15 C17 -90.82(17)
C1 C2 C18 C19 -2.4(2)
C3 C2 C18 C19 169.98(14)
C2 C18 C19 C20 -1.2(2)
C18 C19 C20 C21 2.4(2)
C19 C20 C21 C1 0.1(2)
C19 C20 C21 C22 -173.07(15)
C2 C1 C21 C20 -3.5(2)
Sn1 C1 C21 C20 -169.82(11)
C2 C1 C21 C22 169.20(14)
Sn1 C1 C21 C22 2.9(2)
C20 C21 C22 C30 -85.85(18)
C1 C21 C22 C30 101.19(18)
C20 C21 C22 C23 88.75(18)
C1 C21 C22 C23 -84.21(19)
C30 C22 C23 C24 1.0(2)
C21 C22 C23 C24 -173.69(14)
C30 C22 C23 C34 177.08(14)
C21 C22 C23 C34 2.4(2)
C22 C23 C24 C25 0.3(2)
C34 C23 C24 C25 -175.87(14)
C23 C24 C25 C29 -1.8(2)
C23 C24 C25 C26 176.39(15)
C24 C25 C26 C28 -154.22(17)
C29 C25 C26 C28 23.8(2)
C24 C25 C26 C27 78.6(2)
C29 C25 C26 C27 -103.3(2)
C24 C25 C29 C30 1.9(2)
C26 C25 C29 C30 -176.16(15)
C25 C29 C30 C22 -0.6(2)
C25 C29 C30 C31 176.85(14)
C23 C22 C30 C29 -0.9(2)
C21 C22 C30 C29 173.69(14)
C23 C22 C30 C31 -178.30(14)
C21 C22 C30 C31 -3.7(2)
C29 C30 C31 C33 34.0(2)
C22 C30 C31 C33 -148.62(15)
C29 C30 C31 C32 -88.50(18)
C22 C30 C31 C32 88.92(17)
C24 C23 C34 C36 -51.2(2)
C22 C23 C34 C36 132.69(16)
C24 C23 C34 C35 72.44(19)
C22 C23 C34 C35 -103.63(18)
C40 N2 C37 N1 -0.15(17)
C42 N2 C37 N1 -177.91(13)
C40 N2 C37 Sn1 162.81(10)
C42 N2 C37 Sn1 -14.9(2)
C38 N1 C37 N2 0.44(17)
C44 N1 C37 N2 -176.77(13)
C38 N1 C37 Sn1 -160.65(11)
C44 N1 C37 Sn1 22.1(2)
C1 Sn1 C37 N2 120.06(12)
C1 Sn1 C37 N1 -81.79(14)
C37 N1 C38 C40 -0.56(18)
C44 N1 C38 C40 176.63(14)
C37 N1 C38 C39 -179.27(15)
C44 N1 C38 C39 -2.1(2)
N1 C38 C40 N2 0.44(17)
C39 C38 C40 N2 179.04(16)
N1 C38 C40 C41 -177.41(16)
C39 C38 C40 C41 1.2(3)
C37 N2 C40 C38 -0.19(18)
C42 N2 C40 C38 177.56(14)
C37 N2 C40 C41 177.86(14)
C42 N2 C40 C41 -4.4(2)
C37 N2 C42 C43 93.42(18)
C40 N2 C42 C43 -84.05(18)
C37 N1 C44 C45 -105.99(17)
C38 N1 C44 C45 77.16(19)
C51 C47 C48 C49 -1.0(3)
C46 C47 C48 C49 177.8(2)
C47 C48 C49 C50 -0.2(4)
C48 C49 C50 C52 0.8(4)
C48 C47 C51 C52 1.6(3)
C46 C47 C51 C52 -177.16(18)
C49 C50 C52 C51 -0.2(3)
C47 C51 C52 C50 -1.0(3)
